data_7003039
loop_
_publ_author_name
'\,Cetin, An\?il'
'Ortiz-Col\'on, Saida'
'Espe, Mathew P.'
'Ziegler, Christopher J.'

_publ_section_title
;
 Investigating the topochemical polymerization of aniline derivatives
 in Pb(ii) borate scaffolds
;
_journal_issue 1
_journal_name_full 'Dalton Transactions'
_journal_page_first 64
_journal_paper_doi 10.1039/b708860d
_journal_year 2008
_chemical_formula_sum 'C18 H21 B N9 O4 Pb S'
_chemical_formula_weight 677.52
_chemical_name_systematic
;
?
;
_space_group_IT_number 2
_symmetry_cell_setting triclinic
_symmetry_space_group_name_Hall '-P 1'
_symmetry_space_group_name_H-M 'P -1'
_atom_sites_solution_hydrogens geom
_atom_sites_solution_primary direct
_atom_sites_solution_secondary difmap
_audit_creation_method SHELXL-97
_cell_angle_alpha 89.295(2)
_cell_angle_beta 71.341(2)
_cell_angle_gamma 82.638(2)
_cell_formula_units_Z 2
_cell_length_a 8.3409(11)
_cell_length_b 11.1636(15)
_cell_length_c 12.3672(16)
_cell_measurement_reflns_used 4917
_cell_measurement_temperature 100(2)
_cell_measurement_theta_max 28.18
_cell_measurement_theta_min 2.49
_cell_volume 1081.5(2)
_computing_cell_refinement 'Bruker SMART'
_computing_data_collection 'Bruker SMART'
_computing_data_reduction 'Bruker SAINT'
_computing_molecular_graphics 'Bruker SHELXTL'
_computing_publication_material 'Bruker SHELXTL'
_computing_structure_refinement 'SHELXL-97 (Sheldrick, 1997)'
_computing_structure_solution 'SHELXS-97 (Sheldrick, 1990)'
_diffrn_ambient_temperature 373(2)
_diffrn_measured_fraction_theta_full 0.930
_diffrn_measured_fraction_theta_max 0.930
_diffrn_measurement_device_type 'CCD area detector'
_diffrn_measurement_method 'phi and omega scans'
_diffrn_radiation_monochromator graphite
_diffrn_radiation_source 'fine-focus sealed tube'
_diffrn_radiation_type MoK\a
_diffrn_radiation_wavelength 0.71073
_diffrn_reflns_av_R_equivalents 0.0349
_diffrn_reflns_av_sigmaI/netI 0.0559
_diffrn_reflns_limit_h_max 11
_diffrn_reflns_limit_h_min -10
_diffrn_reflns_limit_k_max 14
_diffrn_reflns_limit_k_min -14
_diffrn_reflns_limit_l_max 15
_diffrn_reflns_limit_l_min -16
_diffrn_reflns_number 9595
_diffrn_reflns_theta_full 28.31
_diffrn_reflns_theta_max 28.31
_diffrn_reflns_theta_min 1.84
_exptl_absorpt_coefficient_mu 7.945
_exptl_absorpt_correction_T_max 0.7417
_exptl_absorpt_correction_T_min 0.5337
_exptl_absorpt_correction_type 'Empirical SADABS'
_exptl_crystal_colour clear
_exptl_crystal_density_diffrn 2.080
_exptl_crystal_density_meas ?
_exptl_crystal_density_method .
_exptl_crystal_description plate
_exptl_crystal_F_000 654
_exptl_crystal_size_max 0.30
_exptl_crystal_size_mid 0.10
_exptl_crystal_size_min 0.04
_refine_diff_density_max 2.490
_refine_diff_density_min -1.367
_refine_diff_density_rms 0.183
_refine_ls_extinction_method none
_refine_ls_goodness_of_fit_ref 1.084
_refine_ls_hydrogen_treatment constr
_refine_ls_matrix_type full
_refine_ls_number_parameters 308
_refine_ls_number_reflns 5016
_refine_ls_number_restraints 0
_refine_ls_restrained_S_all 1.084
_refine_ls_R_factor_all 0.0370
_refine_ls_R_factor_gt 0.0334
_refine_ls_shift/su_max 0.001
_refine_ls_shift/su_mean 0.000
_refine_ls_structure_factor_coef Fsqd
_refine_ls_weighting_details 'calc w=1/[\s^2^(Fo^2^)+(0.0304P)^2^+0.7216P] where P=(Fo^2^+2Fc^2^)/3'
_refine_ls_weighting_scheme calc
_refine_ls_wR_factor_gt 0.0751
_refine_ls_wR_factor_ref 0.0767
_reflns_number_gt 4678
_reflns_number_total 5016
_reflns_threshold_expression >2sigma(I)
_cod_data_source_file b708860d.txt
_cod_data_source_block 3
_cod_depositor_comments
;
The following automatic conversions were performed:
'_symmetry_cell_setting' value 'Triclinic' changed to 'triclinic'
according to '/home/saulius/struct/CIF-dictionaries/cif_core.dic'
dictionary named 'cif_core.dic' version 2.4.1 from 2010-06-29.

Automatic conversion script
Id: cif_fix_enum 1527 2010-12-29 10:47:43Z saulius 
;
_cod_original_sg_symbol_H-M P-1
_cod_database_code 7003039

loop_
_symmetry_equiv_pos_as_xyz
'x, y, z'
'-x, -y, -z'

loop_
_atom_site_label
_atom_site_type_symbol
_atom_site_fract_x
_atom_site_fract_y
_atom_site_fract_z
_atom_site_U_iso_or_equiv
_atom_site_adp_type
_atom_site_occupancy
_atom_site_symmetry_multiplicity
_atom_site_calc_flag
_atom_site_refinement_flags
_atom_site_disorder_assembly
_atom_site_disorder_group
B1 B 1.8446(7) 0.7115(5) -0.0747(5) 0.0127(11) Uani 1 1 d . . .
C1 C 1.5549(6) 0.7617(4) 0.0824(4) 0.0129(10) Uani 1 1 d . . .
H1 H 1.5294 0.8375 0.0555 0.016 Uiso 1 1 calc R . .
C2 C 1.5472(6) 0.6035(5) 0.1857(5) 0.0194(11) Uani 1 1 d . . .
H2 H 1.5134 0.5510 0.2453 0.023 Uiso 1 1 calc R . .
C3 C 1.6889(6) 0.5847(4) 0.0968(5) 0.0156(10) Uani 1 1 d . . .
H3 H 1.7685 0.5155 0.0817 0.019 Uiso 1 1 calc R . .
C4 C 1.8189(6) 0.9369(4) -0.1323(4) 0.0127(10) Uani 1 1 d . . .
H4 H 1.8979 0.9600 -0.1007 0.015 Uiso 1 1 calc R . .
C5 C 1.6293(6) 0.9421(4) -0.2156(4) 0.0143(10) Uani 1 1 d . . .
H5 H 1.5519 0.9700 -0.2531 0.017 Uiso 1 1 calc R . .
C6 C 1.6612(6) 0.8260(4) -0.1867(4) 0.0137(10) Uani 1 1 d . . .
H6 H 1.6100 0.7610 -0.2003 0.016 Uiso 1 1 calc R . .
C7 C 1.8018(7) 0.5118(4) -0.1609(5) 0.0157(10) Uani 1 1 d . . .
H7 H 1.6911 0.5100 -0.1123 0.019 Uiso 1 1 calc R . .
C8 C 2.0375(7) 0.4665(5) -0.2924(5) 0.0181(11) Uani 1 1 d . . .
H8 H 2.1238 0.4258 -0.3529 0.022 Uiso 1 1 calc R . .
C9 C 2.0485(6) 0.5696(4) -0.2429(4) 0.0157(10) Uani 1 1 d . . .
H9 H 2.1412 0.6131 -0.2635 0.019 Uiso 1 1 calc R . .
C10 C 1.9954(7) 0.7450(4) 0.0705(5) 0.0152(10) Uani 1 1 d . . .
H10 H 1.9084 0.7221 0.1324 0.018 Uiso 1 1 calc R . .
C11 C 2.2251(6) 0.8085(4) -0.0284(4) 0.0144(10) Uani 1 1 d . . .
H11 H 2.3296 0.8382 -0.0489 0.017 Uiso 1 1 calc R . .
C12 C 2.1434(6) 0.7839(4) -0.1020(5) 0.0142(10) Uani 1 1 d . . .
H12 H 2.1803 0.7931 -0.1806 0.017 Uiso 1 1 calc R . .
C13 C 0.5211(6) 0.7456(4) 0.5282(4) 0.0139(10) Uani 1 1 d . . .
C14 C 0.5639(6) 0.6296(4) 0.5587(5) 0.0158(10) Uani 1 1 d . . .
H14 H 0.4889 0.5726 0.5673 0.019 Uiso 1 1 calc R . .
C15 C 0.7193(7) 0.5988(5) 0.5765(4) 0.0172(11) Uani 1 1 d . . .
H15 H 0.7480 0.5209 0.5978 0.021 Uiso 1 1 calc R . .
C16 C 0.8321(7) 0.6819(4) 0.5633(4) 0.0159(10) Uani 1 1 d . . .
H16 H 0.9379 0.6591 0.5728 0.019 Uiso 1 1 calc R . .
C17 C 0.7880(6) 0.8000(5) 0.5356(4) 0.0153(10) Uani 1 1 d . . .
C18 C 0.6322(6) 0.8307(4) 0.5163(4) 0.0145(10) Uani 1 1 d . . .
H18 H 0.6028 0.9086 0.4954 0.017 Uiso 1 1 calc R . .
N1 N 1.6978(5) 0.6852(3) 0.0309(4) 0.0121(8) Uani 1 1 d . . .
N2 N 1.4558(5) 0.7168(4) 0.1748(4) 0.0151(9) Uani 1 1 d . . .
N3 N 1.7833(5) 0.8222(3) -0.1334(4) 0.0115(8) Uani 1 1 d . . .
N4 N 1.7296(5) 1.0123(4) -0.1808(4) 0.0164(9) Uani 1 1 d . . .
N5 N 1.8977(5) 0.5994(4) -0.1560(4) 0.0119(8) Uani 1 1 d . . .
N6 N 1.8816(5) 0.4296(4) -0.2414(4) 0.0146(9) Uani 1 1 d . . .
N7 N 1.9933(5) 0.7420(4) -0.0370(4) 0.0128(8) Uani 1 1 d . . .
N8 N 2.1330(5) 0.7837(4) 0.0802(4) 0.0147(9) Uani 1 1 d . . .
N9 N 0.8990(5) 0.8863(4) 0.5243(4) 0.0172(9) Uani 1 1 d . . .
H9A H 0.9584 0.8711 0.5723 0.026 Uiso 1 1 calc R . .
H9B H 0.8390 0.9595 0.5403 0.026 Uiso 1 1 calc R . .
H9C H 0.9702 0.8834 0.4530 0.026 Uiso 1 1 calc R . .
O1 O 0.3498(5) 0.8827(3) 0.4222(3) 0.0185(8) Uani 1 1 d . . .
O2 O 0.2775(5) 0.6824(3) 0.4638(3) 0.0210(8) Uani 1 1 d . . .
O3 O 0.2049(5) 0.8333(3) 0.6167(3) 0.0196(8) Uani 1 1 d . . .
O4 O 0.8253(6) 0.9423(4) 0.2694(4) 0.0386(11) Uani 1 1 d . . .
Pb1 Pb 1.16475(2) 0.795846(15) 0.273465(15) 0.01098(7) Uani 1 1 d . . .
S1 S 0.32397(15) 0.78831(11) 0.50585(11) 0.0134(2) Uani 1 1 d . . .

loop_
_atom_site_aniso_label
_atom_site_aniso_U_11
_atom_site_aniso_U_22
_atom_site_aniso_U_33
_atom_site_aniso_U_23
_atom_site_aniso_U_13
_atom_site_aniso_U_12
B1 0.010(3) 0.014(3) 0.016(3) 0.004(2) -0.006(2) -0.003(2)
C1 0.009(2) 0.015(2) 0.014(2) -0.0007(19) -0.0028(19) -0.0016(18)
C2 0.007(2) 0.029(3) 0.028(3) 0.009(2) -0.012(2) -0.006(2)
C3 0.008(2) 0.012(2) 0.027(3) 0.004(2) -0.007(2) -0.0017(18)
C4 0.014(2) 0.010(2) 0.016(3) 0.0009(19) -0.006(2) -0.0029(18)
C5 0.015(2) 0.013(2) 0.017(3) 0.0007(19) -0.007(2) 0.0000(19)
C6 0.011(2) 0.013(2) 0.019(3) 0.002(2) -0.006(2) -0.0040(19)
C7 0.014(2) 0.014(2) 0.019(3) 0.003(2) -0.005(2) -0.0043(19)
C8 0.020(3) 0.014(2) 0.018(3) -0.001(2) -0.004(2) 0.000(2)
C9 0.012(2) 0.016(2) 0.016(3) 0.002(2) 0.000(2) -0.0054(19)
C10 0.017(3) 0.016(2) 0.016(3) 0.003(2) -0.008(2) -0.006(2)
C11 0.012(2) 0.013(2) 0.019(3) 0.002(2) -0.006(2) -0.0024(19)
C12 0.010(2) 0.016(2) 0.016(3) 0.003(2) -0.0026(19) -0.0029(19)
C13 0.009(2) 0.017(2) 0.014(3) -0.003(2) -0.0021(19) -0.0003(19)
C14 0.011(2) 0.015(2) 0.021(3) -0.001(2) -0.003(2) -0.0023(19)
C15 0.021(3) 0.015(2) 0.014(3) 0.001(2) -0.005(2) 0.000(2)
C16 0.015(3) 0.018(2) 0.015(3) -0.001(2) -0.008(2) 0.002(2)
C17 0.009(2) 0.018(2) 0.017(3) -0.001(2) -0.0004(19) -0.0049(19)
C18 0.016(2) 0.011(2) 0.018(3) 0.0007(19) -0.008(2) -0.0032(19)
N1 0.0088(19) 0.0097(19) 0.020(2) -0.0001(16) -0.0070(17) -0.0019(15)
N2 0.011(2) 0.018(2) 0.016(2) -0.0007(17) -0.0027(17) -0.0032(17)
N3 0.0090(19) 0.0103(19) 0.015(2) -0.0013(16) -0.0036(16) -0.0007(15)
N4 0.014(2) 0.014(2) 0.022(2) 0.0008(18) -0.0060(18) -0.0028(17)
N5 0.011(2) 0.0109(19) 0.015(2) 0.0014(16) -0.0052(17) -0.0016(15)
N6 0.017(2) 0.012(2) 0.014(2) 0.0012(17) -0.0043(17) -0.0029(17)
N7 0.009(2) 0.0130(19) 0.015(2) 0.0031(16) -0.0009(16) -0.0025(16)
N8 0.012(2) 0.013(2) 0.018(2) 0.0013(17) -0.0040(17) -0.0032(16)
N9 0.011(2) 0.018(2) 0.022(2) -0.0010(18) -0.0029(18) -0.0051(17)
O1 0.0157(18) 0.0157(18) 0.024(2) 0.0053(15) -0.0069(16) -0.0018(14)
O2 0.0181(19) 0.0148(18) 0.033(2) -0.0013(16) -0.0110(17) -0.0051(15)
O3 0.0130(18) 0.029(2) 0.018(2) 0.0010(16) -0.0060(15) -0.0015(15)
O4 0.041(3) 0.037(3) 0.032(3) -0.001(2) -0.006(2) 0.003(2)
Pb1 0.00872(10) 0.01027(9) 0.01372(10) -0.00004(7) -0.00300(7) -0.00198(6)
S1 0.0107(6) 0.0131(6) 0.0177(6) 0.0017(5) -0.0059(5) -0.0026(4)

loop_
_atom_type_symbol
_atom_type_description
_atom_type_scat_dispersion_real
_atom_type_scat_dispersion_imag
_atom_type_scat_source
C C 0.0033 0.0016 'International Tables Vol C Tables 4.2.6.8 and 6.1.1.4'
H H 0.0000 0.0000 'International Tables Vol C Tables 4.2.6.8 and 6.1.1.4'
B B 0.0013 0.0007 'International Tables Vol C Tables 4.2.6.8 and 6.1.1.4'
N N 0.0061 0.0033 'International Tables Vol C Tables 4.2.6.8 and 6.1.1.4'
O O 0.0106 0.0060 'International Tables Vol C Tables 4.2.6.8 and 6.1.1.4'
Pb Pb -3.3944 10.1111 'International Tables Vol C Tables 4.2.6.8 and 6.1.1.4'
S S 0.1246 0.1234 'International Tables Vol C Tables 4.2.6.8 and 6.1.1.4'

loop_
_geom_angle_atom_site_label_1
_geom_angle_atom_site_label_2
_geom_angle_atom_site_label_3
_geom_angle
_geom_angle_site_symmetry_1
_geom_angle_site_symmetry_3
_geom_angle_publ_flag
N1 B1 N7 109.1(4) . . ?
N1 B1 N3 108.9(4) . . ?
N7 B1 N3 108.2(4) . . ?
N1 B1 N5 108.4(4) . . ?
N7 B1 N5 111.6(4) . . ?
N3 B1 N5 110.6(4) . . ?
N2 C1 N1 112.4(4) . . ?
N2 C1 H1 123.8 . . ?
N1 C1 H1 123.8 . . ?
C3 C2 N2 108.7(5) . . ?
C3 C2 H2 125.6 . . ?
N2 C2 H2 125.6 . . ?
C2 C3 N1 108.2(5) . . ?
C2 C3 H3 125.9 . . ?
N1 C3 H3 125.9 . . ?
N4 C4 N3 112.8(4) . . ?
N4 C4 H4 123.6 . . ?
N3 C4 H4 123.6 . . ?
C6 C5 N4 109.4(4) . . ?
C6 C5 H5 125.3 . . ?
N4 C5 H5 125.3 . . ?
C5 C6 N3 107.3(4) . . ?
C5 C6 H6 126.4 . . ?
N3 C6 H6 126.4 . . ?
N6 C7 N5 112.9(5) . . ?
N6 C7 H7 123.5 . . ?
N5 C7 H7 123.5 . . ?
C9 C8 N6 110.4(5) . . ?
C9 C8 H8 124.8 . . ?
N6 C8 H8 124.8 . . ?
C8 C9 N5 107.3(4) . . ?
C8 C9 H9 126.3 . . ?
N5 C9 H9 126.3 . . ?
N8 C10 N7 113.3(5) . . ?
N8 C10 H10 123.4 . . ?
N7 C10 H10 123.4 . . ?
C12 C11 N8 110.5(4) . . ?
C12 C11 H11 124.8 . . ?
N8 C11 H11 124.8 . . ?
C11 C12 N7 106.3(5) . . ?
C11 C12 H12 126.8 . . ?
N7 C12 H12 126.8 . . ?
C14 C13 C18 120.3(5) . . ?
C14 C13 S1 120.7(4) . . ?
C18 C13 S1 119.1(4) . . ?
C13 C14 C15 119.4(5) . . ?
C13 C14 H14 120.3 . . ?
C15 C14 H14 120.3 . . ?
C16 C15 C14 121.0(5) . . ?
C16 C15 H15 119.5 . . ?
C14 C15 H15 119.5 . . ?
C15 C16 C17 120.0(5) . . ?
C15 C16 H16 120.0 . . ?
C17 C16 H16 120.0 . . ?
C16 C17 C18 119.0(4) . . ?
C16 C17 N9 120.9(5) . . ?
C18 C17 N9 120.1(5) . . ?
C13 C18 C17 120.3(5) . . ?
C13 C18 H18 119.8 . . ?
C17 C18 H18 119.8 . . ?
C1 N1 C3 106.1(4) . . ?
C1 N1 B1 126.0(4) . . ?
C3 N1 B1 127.8(4) . . ?
C1 N2 C2 104.5(4) . . ?
C1 N2 Pb1 125.2(3) . . ?
C2 N2 Pb1 129.2(3) . . ?
C4 N3 C6 105.6(4) . . ?
C4 N3 B1 128.7(4) . . ?
C6 N3 B1 125.3(4) . . ?
C4 N4 C5 105.0(4) . . ?
C4 N4 Pb1 122.6(3) . 2_875 ?
C5 N4 Pb1 125.9(3) . 2_875 ?
C7 N5 C9 104.8(4) . . ?
C7 N5 B1 127.4(4) . . ?
C9 N5 B1 127.8(4) . . ?
C7 N6 C8 104.6(4) . . ?
C7 N6 Pb1 132.6(3) . 2_865 ?
C8 N6 Pb1 119.8(3) . 2_865 ?
C10 N7 C12 105.3(4) . . ?
C10 N7 B1 125.7(4) . . ?
C12 N7 B1 128.7(4) . . ?
C10 N8 C11 104.7(4) . . ?
C10 N8 Pb1 118.8(3) . 1_655 ?
C11 N8 Pb1 136.5(3) . 1_655 ?
C17 N9 H9A 109.5 . . ?
C17 N9 H9B 109.5 . . ?
H9A N9 H9B 109.5 . . ?
C17 N9 H9C 109.5 . . ?
H9A N9 H9C 109.5 . . ?
H9B N9 H9C 109.5 . . ?
S1 O1 Pb1 99.06(17) . 1_455 ?
S1 O2 Pb1 98.53(18) . 1_455 ?
N2 Pb1 N8 83.70(14) . 1_455 ?
N2 Pb1 N4 80.92(14) . 2_875 ?
N8 Pb1 N4 76.42(14) 1_455 2_875 ?
N2 Pb1 N6 81.73(14) . 2_865 ?
N8 Pb1 N6 73.42(13) 1_455 2_865 ?
N4 Pb1 N6 146.55(14) 2_875 2_865 ?
N2 Pb1 O1 77.40(13) . 1_655 ?
N8 Pb1 O1 148.51(12) 1_455 1_655 ?
N4 Pb1 O1 75.90(12) 2_875 1_655 ?
N6 Pb1 O1 127.25(11) 2_865 1_655 ?
N2 Pb1 O2 78.15(13) . 1_655 ?
N8 Pb1 O2 150.88(12) 1_455 1_655 ?
N4 Pb1 O2 122.11(12) 2_875 1_655 ?
N6 Pb1 O2 81.53(11) 2_865 1_655 ?
O1 Pb1 O2 47.07(9) 1_655 1_655 ?
O2 S1 O1 111.7(2) . . ?
O2 S1 O3 113.0(2) . . ?
O1 S1 O3 111.8(2) . . ?
O2 S1 C13 107.2(2) . . ?
O1 S1 C13 106.8(2) . . ?
O3 S1 C13 105.8(2) . . ?

loop_
_geom_bond_atom_site_label_1
_geom_bond_atom_site_label_2
_geom_bond_distance
_geom_bond_site_symmetry_2
_geom_bond_publ_flag
B1 N1 1.534(7) . ?
B1 N7 1.534(7) . ?
B1 N3 1.539(7) . ?
B1 N5 1.541(7) . ?
C1 N2 1.314(6) . ?
C1 N1 1.350(6) . ?
C1 H1 0.9300 . ?
C2 C3 1.327(7) . ?
C2 N2 1.420(7) . ?
C2 H2 0.9300 . ?
C3 N1 1.374(6) . ?
C3 H3 0.9300 . ?
C4 N4 1.318(6) . ?
C4 N3 1.352(6) . ?
C4 H4 0.9300 . ?
C5 C6 1.357(6) . ?
C5 N4 1.380(6) . ?
C5 H5 0.9300 . ?
C6 N3 1.375(6) . ?
C6 H6 0.9300 . ?
C7 N6 1.310(7) . ?
C7 N5 1.355(6) . ?
C7 H7 0.9300 . ?
C8 C9 1.337(7) . ?
C8 N6 1.366(7) . ?
C8 H8 0.9300 . ?
C9 N5 1.373(6) . ?
C9 H9 0.9300 . ?
C10 N8 1.316(6) . ?
C10 N7 1.336(7) . ?
C10 H10 0.9300 . ?
C11 C12 1.348(7) . ?
C11 N8 1.362(6) . ?
C11 H11 0.9300 . ?
C12 N7 1.389(6) . ?
C12 H12 0.9300 . ?
C13 C14 1.380(7) . ?
C13 C18 1.384(7) . ?
C13 S1 1.759(5) . ?
C14 C15 1.383(7) . ?
C14 H14 0.9300 . ?
C15 C16 1.376(7) . ?
C15 H15 0.9300 . ?
C16 C17 1.391(7) . ?
C16 H16 0.9300 . ?
C17 C18 1.395(7) . ?
C17 N9 1.395(6) . ?
C18 H18 0.9300 . ?
N2 Pb1 2.396(4) . ?
N4 Pb1 2.540(4) 2_875 ?
N6 Pb1 2.648(4) 2_865 ?
N8 Pb1 2.495(4) 1_655 ?
N9 H9A 0.8900 . ?
N9 H9B 0.8900 . ?
N9 H9C 0.8900 . ?
O1 S1 1.454(4) . ?
O1 Pb1 2.992(4) 1_455 ?
O2 S1 1.442(4) . ?
O2 Pb1 3.012(4) 1_455 ?
O3 S1 1.462(4) . ?
Pb1 N8 2.495(4) 1_455 ?
Pb1 N4 2.540(4) 2_875 ?
Pb1 N6 2.648(4) 2_865 ?
Pb1 O1 2.992(4) 1_655 ?
Pb1 O2 3.012(4) 1_655 ?
